data_7009536
loop_
_publ_author_name
'Connelly, Neil G.'
'Hicks, Owen M.'
'Lewis, Gareth R.'
'Orpen, A. Guy'
'Wood, Andrew J.'

_publ_section_title
;
 Coordination chemistry of a bulky redox-active cyanomanganese carbonyl
 ligand: N-bound tetrahedral complexes of 3d metals
;
_journal_issue 10
_journal_name_full 'Journal of the Chemical Society, Dalton Transactions'
_journal_page_first 1637
_journal_paper_doi 10.1039/b001782p
_journal_year 2000
_chemical_formula_sum 'C56 H52 Cl2 Co Mn N O2 P4'
_chemical_formula_weight 1079.72
_chemical_name_systematic
;
 ?
;
_space_group_IT_number 2
_symmetry_cell_setting triclinic
_symmetry_space_group_name_Hall '-P 1'
_symmetry_space_group_name_H-M 'P -1'
_atom_sites_solution_hydrogens geom
_atom_sites_solution_primary direct
_atom_sites_solution_secondary difmap
_audit_creation_method SHELXL
_cell_angle_alpha 91.22(2)
_cell_angle_beta 97.58(2)
_cell_angle_gamma 105.838(14)
_cell_formula_units_Z 2
_cell_length_a 10.192(2)
_cell_length_b 13.922(2)
_cell_length_c 19.286(4)
_cell_measurement_reflns_used 115
_cell_measurement_temperature 173(2)
_cell_measurement_theta_max 25.02
_cell_measurement_theta_min 1.72
_cell_volume 2604.9(9)
_computing_cell_refinement 'local programs'
_computing_data_collection 'Siemens SMART'
_computing_data_reduction 'Siemens SAINT'
_computing_structure_refinement 'SHELXL-93 (Sheldrick, 1993)'
_computing_structure_solution 'SHELXS-86 (Sheldrick, 1990)'
_diffrn_ambient_temperature 173(2)
_diffrn_measurement_device 'Siemens SMART CCD diffractometer'
_diffrn_measurement_method '\w rotation with narrow frames'
_diffrn_radiation_monochromator graphite
_diffrn_radiation_source 'fine-focus sealed tube'
_diffrn_radiation_type MoK\a
_diffrn_radiation_wavelength 0.71073
_diffrn_reflns_av_R_equivalents 0.0362
_diffrn_reflns_av_sigmaI/netI 0.0527
_diffrn_reflns_limit_h_max 13
_diffrn_reflns_limit_h_min -10
_diffrn_reflns_limit_k_max 14
_diffrn_reflns_limit_k_min -17
_diffrn_reflns_limit_l_max 24
_diffrn_reflns_limit_l_min -25
_diffrn_reflns_number 16491
_diffrn_reflns_theta_max 27.51
_diffrn_reflns_theta_min 1.52
_exptl_absorpt_coefficient_mu 0.827
_exptl_absorpt_correction_T_max 0.814
_exptl_absorpt_correction_T_min 0.618
_exptl_absorpt_correction_type empirical
_exptl_crystal_colour green
_exptl_crystal_density_diffrn 1.374
_exptl_crystal_density_meas ?
_exptl_crystal_description cubes
_exptl_crystal_F_000 1112
_exptl_crystal_size_max 0.22
_exptl_crystal_size_mid 0.20
_exptl_crystal_size_min 0.16
_refine_diff_density_max 0.715
_refine_diff_density_min -0.392
_refine_diff_density_rms 0.085
_refine_ls_extinction_method none
_refine_ls_goodness_of_fit_all 1.226
_refine_ls_goodness_of_fit_obs 1.156
_refine_ls_hydrogen_treatment noref
_refine_ls_matrix_type full
_refine_ls_number_parameters 604
_refine_ls_number_reflns 11351
_refine_ls_number_restraints 0
_refine_ls_restrained_S_all 1.231
_refine_ls_restrained_S_obs 1.156
_refine_ls_R_factor_all 0.0925
_refine_ls_R_factor_obs 0.0582
_refine_ls_shift/esd_max -0.001
_refine_ls_shift/esd_mean 0.000
_refine_ls_structure_factor_coef Fsqd
_refine_ls_weighting_details 'w=1/[\s^2^(Fo^2^)+(0.0183P)^2^+5.6491P] where P=(Fo^2^+2Fc^2^)/3'
_refine_ls_weighting_scheme calc
_refine_ls_wR_factor_all 0.1289
_refine_ls_wR_factor_obs 0.1033
_reflns_number_observed 8416
_reflns_number_total 11361
_reflns_observed_criterion >2sigma(I)
_cod_data_source_file b001782p.txt
_cod_data_source_block 1
_cod_depositor_comments
;
The following automatic conversions were performed:

'_refine_ls_weighting_scheme' value 'calc
w=1/[\s^2^(Fo^2^)+(0.0183P)^2^+5.6491P] where P=(Fo^2^+2Fc^2^)/3' was
changed to 'calc'. New tag '_refine_ls_weighting_details' was
created. The value of the new tag was set to
'w=1/[\s^2^(Fo^2^)+(0.0183P)^2^+5.6491P] where P=(Fo^2^+2Fc^2^)/3'.

Automatic conversion script
Id: cif_fix_values 3143 2015-03-26 13:38:13Z robertas 
;
_cod_original_cell_volume 2604.8(9)
_cod_original_sg_symbol_H-M P-1
_cod_database_code 7009536

loop_
_symmetry_equiv_pos_as_xyz
'x, y, z'
'-x, -y, -z'

loop_
_atom_site_aniso_label
_atom_site_aniso_U_11
_atom_site_aniso_U_22
_atom_site_aniso_U_33
_atom_site_aniso_U_23
_atom_site_aniso_U_13
_atom_site_aniso_U_12
Co1 0.0332(3) 0.0258(3) 0.0271(3) 0.0031(2) 0.0085(2) 0.0001(2)
Cl1 0.0588(8) 0.0219(5) 0.0645(8) 0.0044(5) 0.0047(6) 0.0048(5)
Cl2 0.0330(6) 0.0640(8) 0.0376(6) 0.0054(5) 0.0121(5) 0.0111(5)
Mn1 0.0193(3) 0.0197(3) 0.0176(3) -0.0004(2) 0.0052(2) 0.0027(2)
P1 0.0227(5) 0.0232(5) 0.0211(5) -0.0005(4) 0.0068(4) 0.0049(4)
P2 0.0202(5) 0.0228(5) 0.0214(5) -0.0012(4) 0.0044(4) 0.0031(4)
P3 0.0209(5) 0.0248(5) 0.0212(5) -0.0020(4) 0.0038(4) 0.0032(4)
P4 0.0209(5) 0.0224(5) 0.0202(5) -0.0013(4) 0.0053(4) 0.0047(4)
O1 0.039(2) 0.031(2) 0.028(2) 0.0076(12) 0.0064(13) 0.0069(13)
O2 0.032(2) 0.064(2) 0.031(2) -0.005(2) 0.0049(14) -0.008(2)
N1 0.032(2) 0.023(2) 0.029(2) -0.0002(14) 0.0095(15) 0.0043(14)
C1 0.024(2) 0.029(2) 0.027(2) -0.005(2) 0.007(2) 0.004(2)
C2 0.030(2) 0.028(2) 0.020(2) 0.001(2) 0.008(2) 0.008(2)
C3 0.053(3) 0.035(2) 0.030(2) -0.003(2) 0.010(2) 0.008(2)
C4 0.074(4) 0.052(3) 0.026(2) -0.008(2) 0.012(2) 0.001(3)
C5 0.055(3) 0.069(4) 0.023(2) 0.005(2) 0.010(2) 0.006(3)
C6 0.044(3) 0.046(3) 0.032(2) 0.014(2) 0.016(2) 0.014(2)
C7 0.031(2) 0.033(2) 0.030(2) 0.002(2) 0.011(2) 0.008(2)
C8 0.029(2) 0.025(2) 0.024(2) 0.000(2) 0.003(2) 0.008(2)
C9 0.041(3) 0.030(2) 0.031(2) -0.003(2) 0.010(2) 0.008(2)
C10 0.065(3) 0.027(2) 0.035(3) 0.004(2) 0.014(2) 0.005(2)
C11 0.074(4) 0.035(3) 0.039(3) 0.002(2) -0.008(3) 0.024(3)
C12 0.046(3) 0.039(3) 0.079(4) -0.008(3) -0.012(3) 0.024(2)
C13 0.029(2) 0.034(2) 0.065(3) -0.004(2) 0.002(2) 0.011(2)
C14 0.026(2) 0.025(2) 0.025(2) -0.002(2) 0.005(2) -0.001(2)
C15 0.031(2) 0.036(2) 0.049(3) -0.009(2) 0.011(2) 0.003(2)
C16 0.033(3) 0.038(3) 0.060(3) -0.011(2) 0.016(2) -0.010(2)
C17 0.058(3) 0.028(2) 0.040(3) -0.001(2) 0.015(2) -0.006(2)
C18 0.045(3) 0.028(2) 0.035(2) 0.005(2) 0.003(2) 0.006(2)
C19 0.030(2) 0.027(2) 0.028(2) -0.001(2) 0.004(2) 0.003(2)
C20 0.019(2) 0.037(2) 0.023(2) 0.003(2) 0.0027(15) 0.006(2)
C21 0.036(2) 0.034(2) 0.038(3) 0.002(2) -0.007(2) 0.004(2)
C22 0.045(3) 0.043(3) 0.058(3) 0.018(2) -0.012(2) 0.005(2)
C23 0.034(3) 0.073(4) 0.038(3) 0.019(3) 0.003(2) 0.014(3)
C24 0.052(3) 0.080(4) 0.027(2) 0.001(2) 0.006(2) 0.030(3)
C25 0.046(3) 0.050(3) 0.025(2) -0.003(2) 0.003(2) 0.022(2)
C26 0.022(2) 0.027(2) 0.023(2) -0.0021(15) 0.006(2) 0.004(2)
C27 0.024(2) 0.027(2) 0.029(2) -0.006(2) 0.000(2) 0.002(2)
C28 0.055(3) 0.039(3) 0.033(2) -0.005(2) 0.010(2) 0.010(2)
C29 0.090(4) 0.038(3) 0.044(3) -0.016(2) 0.010(3) 0.016(3)
C30 0.076(4) 0.026(2) 0.063(4) -0.013(2) 0.001(3) 0.010(3)
C31 0.044(3) 0.030(2) 0.057(3) 0.001(2) 0.008(2) 0.000(2)
C32 0.034(2) 0.030(2) 0.034(2) -0.005(2) 0.005(2) -0.001(2)
C33 0.026(2) 0.027(2) 0.023(2) -0.003(2) 0.000(2) 0.007(2)
C34 0.028(2) 0.038(2) 0.031(2) 0.004(2) 0.004(2) 0.005(2)
C35 0.041(3) 0.044(3) 0.030(2) 0.007(2) 0.006(2) 0.004(2)
C36 0.041(3) 0.048(3) 0.036(3) 0.013(2) -0.006(2) 0.008(2)
C37 0.035(3) 0.052(3) 0.036(3) 0.000(2) -0.007(2) 0.018(2)
C38 0.027(2) 0.048(3) 0.024(2) -0.004(2) -0.001(2) 0.009(2)
C39 0.021(2) 0.026(2) 0.028(2) 0.001(2) 0.006(2) 0.007(2)
C40 0.034(2) 0.032(2) 0.027(2) -0.002(2) 0.000(2) 0.011(2)
C41 0.041(3) 0.028(2) 0.039(2) -0.007(2) 0.002(2) 0.013(2)
C42 0.035(2) 0.030(2) 0.046(3) 0.010(2) 0.011(2) 0.012(2)
C43 0.037(2) 0.046(3) 0.031(2) 0.011(2) 0.007(2) 0.018(2)
C44 0.034(2) 0.033(2) 0.027(2) 0.000(2) 0.005(2) 0.010(2)
C45 0.027(2) 0.023(2) 0.022(2) -0.0009(15) 0.010(2) 0.008(2)
C46 0.029(2) 0.062(3) 0.035(3) -0.006(2) 0.012(2) 0.005(2)
C47 0.045(3) 0.074(4) 0.043(3) -0.004(3) 0.029(2) 0.002(3)
C48 0.070(4) 0.038(3) 0.025(2) 0.002(2) 0.023(2) 0.009(2)
C49 0.055(3) 0.045(3) 0.026(2) 0.001(2) 0.006(2) 0.021(2)
C50 0.033(2) 0.041(2) 0.024(2) 0.002(2) 0.009(2) 0.011(2)
C51 0.020(2) 0.028(2) 0.022(2) 0.000(2) 0.0055(15) 0.005(2)
C52 0.019(2) 0.023(2) 0.025(2) -0.0060(15) 0.0026(15) 0.0033(15)
C53 0.042(3) 0.049(3) 0.030(2) 0.003(2) 0.012(2) 0.003(2)
C54 0.076(4) 0.061(4) 0.031(3) 0.001(2) -0.009(3) -0.004(3)
C55 0.062(4) 0.071(4) 0.052(4) -0.004(3) -0.013(3) 0.009(3)
C56 0.033(3) 0.060(3) 0.054(3) -0.006(3) 0.003(2) 0.010(2)

loop_
_atom_site_label
_atom_site_type_symbol
_atom_site_fract_x
_atom_site_fract_y
_atom_site_fract_z
_atom_site_U_iso_or_equiv
_atom_site_thermal_displace_type
_atom_site_occupancy
_atom_site_calc_flag
_atom_site_refinement_flags
_atom_site_disorder_group
Co1 Co 0.21685(6) 0.55156(4) 0.37197(3) 0.02988(14) Uani 1 d . .
Cl1 Cl 0.22550(14) 0.39555(8) 0.35121(7) 0.0500(3) Uani 1 d . .
Cl2 Cl 0.00319(12) 0.57087(10) 0.35151(6) 0.0447(3) Uani 1 d . .
Mn1 Mn 0.44809(6) 0.81612(4) 0.22193(3) 0.01921(12) Uani 1 d . .
P1 P 0.59503(10) 0.74678(7) 0.17394(5) 0.0223(2) Uani 1 d . .
P2 P 0.66015(10) 0.88327(7) 0.28509(5) 0.0220(2) Uani 1 d . .
P3 P 0.23949(10) 0.74351(7) 0.15596(5) 0.0229(2) Uani 1 d . .
P4 P 0.28942(10) 0.87116(7) 0.27185(5) 0.0213(2) Uani 1 d . .
O1 O 0.5026(3) 0.9910(2) 0.13459(15) 0.0334(7) Uani 1 d . .
O2 O 0.2836(3) 0.5933(3) 0.4734(2) 0.0470(9) Uani 1 d . .
N1 N 0.3484(3) 0.6489(2) 0.3239(2) 0.0281(7) Uani 1 d . .
C1 C 0.7538(4) 0.8336(3) 0.2228(2) 0.0275(9) Uani 1 d . .
H1A H 0.8022(4) 0.8854(3) 0.1935(2) 0.033 Uiso 1 calc R .
H1B H 0.8182(4) 0.7984(3) 0.2462(2) 0.033 Uiso 1 calc R .
C2 C 0.6075(4) 0.7534(3) 0.0804(2) 0.0257(8) Uani 1 d . .
C3 C 0.5546(5) 0.6673(3) 0.0356(2) 0.0400(11) Uani 1 d . .
H3A H 0.5275(5) 0.6037(3) 0.0546(2) 0.048 Uiso 1 calc R .
C4 C 0.5413(6) 0.6746(4) -0.0369(2) 0.0535(14) Uani 1 d . .
H4A H 0.5035(6) 0.6158(4) -0.0669(2) 0.064 Uiso 1 calc R .
C5 C 0.5821(5) 0.7652(4) -0.0650(2) 0.0508(13) Uani 1 d . .
H5A H 0.5722(5) 0.7693(4) -0.1144(2) 0.061 Uiso 1 calc R .
C6 C 0.6382(5) 0.8519(4) -0.0213(2) 0.0391(11) Uani 1 d . .
H6A H 0.6677(5) 0.9150(4) -0.0408(2) 0.047 Uiso 1 calc R .
C7 C 0.6507(4) 0.8455(3) 0.0507(2) 0.0310(9) Uani 1 d . .
H7A H 0.6892(4) 0.9046(3) 0.0803(2) 0.037 Uiso 1 calc R .
C8 C 0.6119(4) 0.6213(3) 0.1898(2) 0.0259(8) Uani 1 d . .
C9 C 0.5002(5) 0.5463(3) 0.2055(2) 0.0341(10) Uani 1 d . .
H9A H 0.4155(5) 0.5607(3) 0.2094(2) 0.041 Uiso 1 calc R .
C10 C 0.5122(6) 0.4502(3) 0.2156(2) 0.0433(12) Uani 1 d . .
H10A H 0.4360(6) 0.3995(3) 0.2270(2) 0.052 Uiso 1 calc R .
C11 C 0.6341(6) 0.4280(4) 0.2091(3) 0.0491(13) Uani 1 d . .
H11A H 0.6415(6) 0.3621(4) 0.2154(3) 0.059 Uiso 1 calc R .
C12 C 0.7442(6) 0.5014(4) 0.1935(3) 0.0549(15) Uani 1 d . .
H12A H 0.8283(6) 0.4862(4) 0.1894(3) 0.066 Uiso 1 calc R .
C13 C 0.7345(5) 0.5979(3) 0.1838(3) 0.0430(12) Uani 1 d . .
H13A H 0.8119(5) 0.6481(3) 0.1730(3) 0.052 Uiso 1 calc R .
C14 C 0.7380(4) 1.0187(3) 0.2940(2) 0.0267(8) Uani 1 d . .
C15 C 0.8804(5) 1.0620(3) 0.3061(2) 0.0397(11) Uani 1 d . .
H15A H 0.9407(5) 1.0205(3) 0.3091(2) 0.048 Uiso 1 calc R .
C16 C 0.9341(5) 1.1647(4) 0.3137(3) 0.0471(13) Uani 1 d . .
H16A H 1.0311(5) 1.1931(4) 0.3227(3) 0.057 Uiso 1 calc R .
C17 C 0.8482(5) 1.2265(3) 0.3084(2) 0.0446(12) Uani 1 d . .
H17A H 0.8861(5) 1.2970(3) 0.3127(2) 0.054 Uiso 1 calc R .
C18 C 0.7075(5) 1.1855(3) 0.2969(2) 0.0374(10) Uani 1 d . .
H18A H 0.6478(5) 1.2275(3) 0.2936(2) 0.045 Uiso 1 calc R .
C19 C 0.6534(4) 1.0817(3) 0.2902(2) 0.0295(9) Uani 1 d . .
H19A H 0.5563(4) 1.0536(3) 0.2829(2) 0.035 Uiso 1 calc R .
C20 C 0.7184(4) 0.8427(3) 0.3709(2) 0.0264(8) Uani 1 d . .
C21 C 0.7226(5) 0.7447(3) 0.3784(2) 0.0381(10) Uani 1 d . .
H21A H 0.7025(5) 0.6995(3) 0.3383(2) 0.046 Uiso 1 calc R .
C22 C 0.7565(5) 0.7122(4) 0.4448(3) 0.0516(14) Uani 1 d . .
H22A H 0.7599(5) 0.6451(4) 0.4495(3) 0.062 Uiso 1 calc R .
C23 C 0.7848(5) 0.7768(4) 0.5033(3) 0.0486(13) Uani 1 d . .
H23A H 0.8071(5) 0.7542(4) 0.5483(3) 0.058 Uiso 1 calc R .
C24 C 0.7807(5) 0.8735(5) 0.4963(2) 0.0507(13) Uani 1 d . .
H24A H 0.7999(5) 0.9180(5) 0.5367(2) 0.061 Uiso 1 calc R .
C25 C 0.7488(5) 0.9073(4) 0.4306(2) 0.0392(11) Uani 1 d . .
H25A H 0.7476(5) 0.9749(4) 0.4264(2) 0.047 Uiso 1 calc R .
C26 C 0.1392(4) 0.7775(3) 0.2209(2) 0.0244(8) Uani 1 d . .
H26A H 0.0985(4) 0.7207(3) 0.2486(2) 0.029 Uiso 1 calc R .
H26B H 0.0670(4) 0.8076(3) 0.1997(2) 0.029 Uiso 1 calc R .
C27 C 0.1732(4) 0.6093(3) 0.1315(2) 0.0279(9) Uani 1 d . .
C28 C 0.1936(5) 0.5742(4) 0.0665(2) 0.0424(11) Uani 1 d . .
H28A H 0.2316(5) 0.6204(4) 0.0340(2) 0.051 Uiso 1 calc R .
C29 C 0.1583(6) 0.4720(4) 0.0492(3) 0.058(2) Uani 1 d . .
H29A H 0.1720(6) 0.4487(4) 0.0048(3) 0.069 Uiso 1 calc R .
C30 C 0.1033(6) 0.4039(4) 0.0965(3) 0.0572(15) Uani 1 d . .
H30A H 0.0797(6) 0.3341(4) 0.0847(3) 0.069 Uiso 1 calc R .
C31 C 0.0831(5) 0.4384(3) 0.1606(3) 0.0457(12) Uani 1 d . .
H31A H 0.0453(5) 0.3921(3) 0.1931(3) 0.055 Uiso 1 calc R .
C32 C 0.1174(4) 0.5402(3) 0.1782(2) 0.0348(10) Uani 1 d . .
H32A H 0.1027(4) 0.5630(3) 0.2226(2) 0.042 Uiso 1 calc R .
C33 C 0.1869(4) 0.7977(3) 0.0742(2) 0.0258(8) Uani 1 d . .
C34 C 0.2813(4) 0.8271(3) 0.0277(2) 0.0329(9) Uani 1 d . .
H34A H 0.3712(4) 0.8190(3) 0.0385(2) 0.039 Uiso 1 calc R .
C35 C 0.2455(5) 0.8683(3) -0.0349(2) 0.0402(11) Uani 1 d . .
H35A H 0.3102(5) 0.8870(3) -0.0669(2) 0.048 Uiso 1 calc R .
C36 C 0.1161(5) 0.8820(4) -0.0502(2) 0.0435(12) Uani 1 d . .
H36A H 0.0922(5) 0.9116(4) -0.0922(2) 0.052 Uiso 1 calc R .
C37 C 0.0212(5) 0.8525(4) -0.0045(2) 0.0412(11) Uani 1 d . .
H37A H -0.0679(5) 0.8620(4) -0.0152(2) 0.049 Uiso 1 calc R .
C38 C 0.0548(4) 0.8092(3) 0.0570(2) 0.0339(10) Uani 1 d . .
H38A H -0.0121(4) 0.7874(3) 0.0874(2) 0.041 Uiso 1 calc R .
C39 C 0.2605(4) 0.9935(3) 0.2563(2) 0.0248(8) Uani 1 d . .
C40 C 0.2985(4) 1.0690(3) 0.3097(2) 0.0312(9) Uani 1 d . .
H40A H 0.3342(4) 1.0552(3) 0.3553(2) 0.037 Uiso 1 calc R .
C41 C 0.2849(5) 1.1638(3) 0.2975(2) 0.0355(10) Uani 1 d . .
H41A H 0.3116(5) 1.2143(3) 0.3346(2) 0.043 Uiso 1 calc R .
C42 C 0.2326(5) 1.1852(3) 0.2315(2) 0.0359(10) Uani 1 d . .
H42A H 0.2226(5) 1.2499(3) 0.2231(2) 0.043 Uiso 1 calc R .
C43 C 0.1951(5) 1.1108(3) 0.1781(2) 0.0365(10) Uani 1 d . .
H43A H 0.1591(5) 1.1248(3) 0.1326(2) 0.044 Uiso 1 calc R .
C44 C 0.2095(4) 1.0166(3) 0.1900(2) 0.0308(9) Uani 1 d . .
H44A H 0.1841(4) 0.9667(3) 0.1525(2) 0.037 Uiso 1 calc R .
C45 C 0.2686(4) 0.8603(3) 0.3643(2) 0.0234(8) Uani 1 d . .
C46 C 0.1404(5) 0.8374(4) 0.3864(2) 0.0430(12) Uani 1 d . .
H46A H 0.0595(5) 0.8251(4) 0.3530(2) 0.052 Uiso 1 calc R .
C47 C 0.1301(6) 0.8324(4) 0.4572(3) 0.0552(15) Uani 1 d . .
H47A H 0.0418(6) 0.8166(4) 0.4720(3) 0.066 Uiso 1 calc R .
C48 C 0.2468(6) 0.8503(3) 0.5063(2) 0.0444(12) Uani 1 d . .
H48A H 0.2389(6) 0.8461(3) 0.5548(2) 0.053 Uiso 1 calc R .
C49 C 0.3734(5) 0.8740(4) 0.4849(2) 0.0408(11) Uani 1 d . .
H49A H 0.4541(5) 0.8874(4) 0.5186(2) 0.049 Uiso 1 calc R .
C50 C 0.3847(4) 0.8784(3) 0.4140(2) 0.0321(9) Uani 1 d . .
H50A H 0.4733(4) 0.8940(3) 0.3994(2) 0.039 Uiso 1 calc R .
C51 C 0.4827(4) 0.9207(3) 0.1680(2) 0.0235(8) Uani 1 d . .
C52 C 0.3942(4) 0.7094(3) 0.2859(2) 0.0227(8) Uani 1 d . .
C53 C 0.2013(5) 0.5680(4) 0.5299(2) 0.0419(11) Uani 1 d . .
H53A H 0.1401(5) 0.4988(4) 0.5220(2) 0.050 Uiso 1 calc R .
H53B H 0.1442(5) 0.6146(4) 0.5337(2) 0.050 Uiso 1 calc R .
C54 C 0.3052(6) 0.5778(4) 0.5951(3) 0.062(2) Uani 1 d . .
H54A H 0.2727(6) 0.6032(4) 0.6360(3) 0.075 Uiso 1 calc R .
H54B H 0.3223(6) 0.5125(4) 0.6053(3) 0.075 Uiso 1 calc R .
C55 C 0.4331(6) 0.6511(5) 0.5781(3) 0.065(2) Uani 1 d . .
H55A H 0.5167(6) 0.6404(5) 0.6053(3) 0.079 Uiso 1 calc R .
H55B H 0.4313(6) 0.7208(5) 0.5877(3) 0.079 Uiso 1 calc R .
C56 C 0.4286(5) 0.6290(4) 0.5011(3) 0.0502(13) Uani 1 d . .
H56A H 0.4733(5) 0.6901(4) 0.4784(3) 0.060 Uiso 1 calc R .
H56B H 0.4761(5) 0.5773(4) 0.4933(3) 0.060 Uiso 1 calc R .

loop_
_atom_type_symbol
_atom_type_description
_atom_type_scat_dispersion_real
_atom_type_scat_dispersion_imag
_atom_type_scat_source
C C 0.0033 0.0016 'International Tables Vol C Tables 4.2.6.8 and 6.1.1.4'
H H 0.0000 0.0000 'International Tables Vol C Tables 4.2.6.8 and 6.1.1.4'
N N 0.0061 0.0033 'International Tables Vol C Tables 4.2.6.8 and 6.1.1.4'
O O 0.0106 0.0060 'International Tables Vol C Tables 4.2.6.8 and 6.1.1.4'
P P 0.1023 0.0942 'International Tables Vol C Tables 4.2.6.8 and 6.1.1.4'
Cl Cl 0.1484 0.1585 'International Tables Vol C Tables 4.2.6.8 and 6.1.1.4'
Mn Mn 0.3368 0.7283 'International Tables Vol C Tables 4.2.6.8 and 6.1.1.4'
Co Co 0.3494 0.9721 'International Tables Vol C Tables 4.2.6.8 and 6.1.1.4'

loop_
_geom_angle_atom_site_label_1
_geom_angle_atom_site_label_2
_geom_angle_atom_site_label_3
_geom_angle
_geom_angle_site_symmetry_1
_geom_angle_site_symmetry_3
_geom_angle_publ_flag
N1 Co1 O2 102.95(14) . . ?
N1 Co1 Cl1 111.98(11) . . ?
O2 Co1 Cl1 109.47(12) . . ?
N1 Co1 Cl2 112.00(11) . . ?
O2 Co1 Cl2 105.59(11) . . ?
Cl1 Co1 Cl2 114.03(6) . . ?
C51 Mn1 C52 172.8(2) . . ?
C51 Mn1 P1 92.29(12) . . ?
C52 Mn1 P1 94.95(11) . . ?
C51 Mn1 P2 88.16(13) . . ?
C52 Mn1 P2 93.92(11) . . ?
P1 Mn1 P2 73.57(4) . . ?
C51 Mn1 P4 92.33(12) . . ?
C52 Mn1 P4 80.44(11) . . ?
P1 Mn1 P4 174.73(4) . . ?
P2 Mn1 P4 109.13(4) . . ?
C51 Mn1 P3 92.41(13) . . ?
C52 Mn1 P3 85.84(11) . . ?
P1 Mn1 P3 103.75(4) . . ?
P2 Mn1 P3 177.29(5) . . ?
P4 Mn1 P3 73.50(4) . . ?
C2 P1 C8 101.5(2) . . ?
C2 P1 C1 108.1(2) . . ?
C8 P1 C1 105.2(2) . . ?
C2 P1 Mn1 120.49(14) . . ?
C8 P1 Mn1 124.55(13) . . ?
C1 P1 Mn1 95.05(13) . . ?
C14 P2 C20 102.8(2) . . ?
C14 P2 C1 106.0(2) . . ?
C20 P2 C1 104.9(2) . . ?
C14 P2 Mn1 120.95(14) . . ?
C20 P2 Mn1 124.49(13) . . ?
C1 P2 Mn1 94.72(13) . . ?
C27 P3 C33 101.4(2) . . ?
C27 P3 C26 109.2(2) . . ?
C33 P3 C26 105.7(2) . . ?
C27 P3 Mn1 124.10(14) . . ?
C33 P3 Mn1 120.37(13) . . ?
C26 P3 Mn1 94.27(12) . . ?
C45 P4 C39 101.2(2) . . ?
C45 P4 C26 106.9(2) . . ?
C39 P4 C26 106.0(2) . . ?
C45 P4 Mn1 123.58(13) . . ?
C39 P4 Mn1 122.67(13) . . ?
C26 P4 Mn1 94.10(12) . . ?
C56 O2 C53 110.6(4) . . ?
C56 O2 Co1 122.5(3) . . ?
C53 O2 Co1 125.1(3) . . ?
C52 N1 Co1 162.0(3) . . ?
P1 C1 P2 94.2(2) . . ?
C3 C2 C7 118.3(4) . . ?
C3 C2 P1 120.0(3) . . ?
C7 C2 P1 121.0(3) . . ?
C4 C3 C2 120.2(4) . . ?
C5 C4 C3 120.7(5) . . ?
C4 C5 C6 120.1(4) . . ?
C7 C6 C5 119.6(4) . . ?
C6 C7 C2 121.0(4) . . ?
C9 C8 C13 118.7(4) . . ?
C9 C8 P1 120.3(3) . . ?
C13 C8 P1 121.0(3) . . ?
C8 C9 C10 120.2(4) . . ?
C11 C10 C9 120.4(5) . . ?
C12 C11 C10 119.7(5) . . ?
C11 C12 C13 120.8(5) . . ?
C12 C13 C8 120.3(5) . . ?
C19 C14 C15 118.0(4) . . ?
C19 C14 P2 119.3(3) . . ?
C15 C14 P2 122.7(3) . . ?
C16 C15 C14 120.6(4) . . ?
C17 C16 C15 120.6(4) . . ?
C18 C17 C16 119.9(4) . . ?
C17 C18 C19 119.4(4) . . ?
C14 C19 C18 121.5(4) . . ?
C21 C20 C25 118.6(4) . . ?
C21 C20 P2 120.5(3) . . ?
C25 C20 P2 120.8(3) . . ?
C20 C21 C22 120.2(4) . . ?
C23 C22 C21 120.4(5) . . ?
C24 C23 C22 119.7(5) . . ?
C23 C24 C25 120.6(5) . . ?
C24 C25 C20 120.5(5) . . ?
P3 C26 P4 94.7(2) . . ?
C32 C27 C28 118.7(4) . . ?
C32 C27 P3 122.3(3) . . ?
C28 C27 P3 118.6(3) . . ?
C29 C28 C27 120.3(5) . . ?
C30 C29 C28 120.3(5) . . ?
C31 C30 C29 119.5(4) . . ?
C30 C31 C32 120.6(5) . . ?
C31 C32 C27 120.6(4) . . ?
C34 C33 C38 118.8(4) . . ?
C34 C33 P3 118.9(3) . . ?
C38 C33 P3 122.3(3) . . ?
C33 C34 C35 120.7(4) . . ?
C36 C35 C34 119.8(4) . . ?
C35 C36 C37 119.9(4) . . ?
C36 C37 C38 120.6(4) . . ?
C37 C38 C33 120.1(4) . . ?
C44 C39 C40 117.9(4) . . ?
C44 C39 P4 121.4(3) . . ?
C40 C39 P4 120.5(3) . . ?
C41 C40 C39 121.1(4) . . ?
C42 C41 C40 120.3(4) . . ?
C43 C42 C41 119.0(4) . . ?
C44 C43 C42 120.8(4) . . ?
C43 C44 C39 120.9(4) . . ?
C50 C45 C46 118.8(4) . . ?
C50 C45 P4 119.0(3) . . ?
C46 C45 P4 122.1(3) . . ?
C45 C46 C47 120.0(5) . . ?
C48 C47 C46 120.6(4) . . ?
C49 C48 C47 119.6(4) . . ?
C48 C49 C50 120.1(5) . . ?
C45 C50 C49 120.7(4) . . ?
O1 C51 Mn1 177.2(3) . . ?
N1 C52 Mn1 172.3(3) . . ?
O2 C53 C54 104.7(4) . . ?
C55 C54 C53 104.5(4) . . ?
C54 C55 C56 103.3(4) . . ?
O2 C56 C55 105.3(4) . . ?

loop_
_geom_bond_atom_site_label_1
_geom_bond_atom_site_label_2
_geom_bond_distance
_geom_bond_site_symmetry_2
_geom_bond_publ_flag
Co1 N1 1.970(3) . ?
Co1 O2 2.004(3) . ?
Co1 Cl1 2.2276(13) . ?
Co1 Cl2 2.2510(14) . ?
Mn1 C51 1.791(4) . ?
Mn1 C52 1.960(4) . ?
Mn1 P1 2.2688(12) . ?
Mn1 P2 2.2765(13) . ?
Mn1 P4 2.2770(12) . ?
Mn1 P3 2.2845(13) . ?
P1 C2 1.828(4) . ?
P1 C8 1.830(4) . ?
P1 C1 1.857(4) . ?
P2 C14 1.830(4) . ?
P2 C20 1.837(4) . ?
P2 C1 1.860(4) . ?
P3 C27 1.833(4) . ?
P3 C33 1.841(4) . ?
P3 C26 1.848(4) . ?
P4 C45 1.828(4) . ?
P4 C39 1.830(4) . ?
P4 C26 1.863(4) . ?
O1 C51 1.168(4) . ?
O2 C56 1.447(6) . ?
O2 C53 1.452(5) . ?
N1 C52 1.169(5) . ?
C2 C3 1.398(6) . ?
C2 C7 1.399(5) . ?
C3 C4 1.394(6) . ?
C4 C5 1.365(7) . ?
C5 C6 1.395(7) . ?
C6 C7 1.384(6) . ?
C8 C9 1.391(6) . ?
C8 C13 1.393(6) . ?
C9 C10 1.392(6) . ?
C10 C11 1.379(7) . ?
C11 C12 1.366(8) . ?
C12 C13 1.388(7) . ?
C14 C19 1.384(6) . ?
C14 C15 1.397(6) . ?
C15 C16 1.382(6) . ?
C16 C17 1.381(7) . ?
C17 C18 1.376(7) . ?
C18 C19 1.396(6) . ?
C20 C21 1.387(6) . ?
C20 C25 1.393(6) . ?
C21 C22 1.398(6) . ?
C22 C23 1.376(7) . ?
C23 C24 1.367(7) . ?
C24 C25 1.391(6) . ?
C27 C32 1.391(6) . ?
C27 C28 1.397(6) . ?
C28 C29 1.391(6) . ?
C29 C30 1.389(8) . ?
C30 C31 1.378(7) . ?
C31 C32 1.387(6) . ?
C33 C34 1.388(5) . ?
C33 C38 1.397(6) . ?
C34 C35 1.395(6) . ?
C35 C36 1.379(7) . ?
C36 C37 1.381(7) . ?
C37 C38 1.386(6) . ?
C39 C44 1.393(6) . ?
C39 C40 1.394(5) . ?
C40 C41 1.386(6) . ?
C41 C42 1.384(6) . ?
C42 C43 1.383(6) . ?
C43 C44 1.380(6) . ?
C45 C50 1.382(6) . ?
C45 C46 1.384(6) . ?
C46 C47 1.385(6) . ?
C47 C48 1.380(7) . ?
C48 C49 1.363(7) . ?
C49 C50 1.390(6) . ?
C53 C54 1.511(7) . ?
C54 C55 1.500(8) . ?
C55 C56 1.501(7) . ?
